data_4087375
loop_
_publ_author_name
'Nadif, Soufiane S.'
'Pedziwiatr, Jakub'
'Ghiviriga, Ion'
'Abboud, Khalil A.'
'Veige, Adam S.'

_publ_section_title
;
 Synthesis and Characterization of Group 4 Trianionic ONO3-- Pincer-Type
 Ligand Complexes and a Rare Case of Through-Space 19F--19F Coupling
;
_journal_issue 6
_journal_name_full Organometallics
_journal_page_first 1107
_journal_paper_doi 10.1021/acs.organomet.5b00036
_journal_volume 34
_journal_year 2015
_chemical_formula_sum 'C24 H20 Cl F12 N O3 Ti'
_chemical_formula_weight 681.76
_space_group_IT_number 2
_space_group_name_Hall '-P 1'
_space_group_name_H-M_alt 'P -1'
_symmetry_cell_setting triclinic
_symmetry_space_group_name_H-M 'P -1'
_atom_sites_solution_hydrogens geom
_atom_sites_solution_primary direct
_atom_sites_solution_secondary difmap
_audit_creation_method SHELXL-97
_audit_update_record
;
2012-07-12 # Formatted by publCIF
;
_cell_angle_alpha 108.978(2)
_cell_angle_beta 99.517(2)
_cell_angle_gamma 90.588(2)
_cell_formula_units_Z 2
_cell_length_a 9.8325(12)
_cell_length_b 9.8559(12)
_cell_length_c 14.8535(18)
_cell_measurement_reflns_used 9931
_cell_measurement_temperature 100(2)
_cell_measurement_theta_max 28.24
_cell_measurement_theta_min 2.19
_cell_volume 1339.3(3)
_computing_cell_refinement 'Bruker APEX2'
_computing_data_collection 'Bruker APEX2 (Bruker, 2008)'
_computing_data_reduction 'Bruker SAINT (Bruker, 2008)'
_computing_molecular_graphics 'Bruker SHELXTL'
_computing_publication_material 'Bruker SHELXTL'
_computing_structure_refinement 'Bruker SHELXTL'
_computing_structure_solution 'Bruker SHELXTL (Bruker, 2008)'
_diffrn_ambient_temperature 100(2)
_diffrn_measured_fraction_theta_full 1.000
_diffrn_measured_fraction_theta_max 1.000
_diffrn_measurement_device_type 'Bruker APEX-II DUO'
_diffrn_measurement_method 'phi and omega scans'
_diffrn_radiation_monochromator 'Bruker Triumph'
_diffrn_radiation_source 'fine-focus sealed tube'
_diffrn_radiation_type MoK\a
_diffrn_radiation_wavelength 0.71073
_diffrn_reflns_av_R_equivalents 0.0228
_diffrn_reflns_av_sigmaI/netI 0.0245
_diffrn_reflns_limit_h_max 12
_diffrn_reflns_limit_h_min -12
_diffrn_reflns_limit_k_max 12
_diffrn_reflns_limit_k_min -12
_diffrn_reflns_limit_l_max 19
_diffrn_reflns_limit_l_min -19
_diffrn_reflns_number 23729
_diffrn_reflns_theta_full 27.50
_diffrn_reflns_theta_max 27.50
_diffrn_reflns_theta_min 1.47
_exptl_absorpt_coefficient_mu 0.532
_exptl_absorpt_correction_T_max 0.9894
_exptl_absorpt_correction_T_min 0.8645
_exptl_absorpt_correction_type numerical
_exptl_absorpt_process_details 'based on measured indexed crystal faces, Bruker SHELXTL  v6.14 (Bruker 2008)'
_exptl_crystal_colour brown
_exptl_crystal_density_diffrn 1.691
_exptl_crystal_density_method 'not measured'
_exptl_crystal_description plates
_exptl_crystal_F_000 684
_exptl_crystal_size_max 0.28
_exptl_crystal_size_mid 0.18
_exptl_crystal_size_min 0.02
_refine_diff_density_max 0.744
_refine_diff_density_min -0.518
_refine_diff_density_rms 0.065
_refine_ls_extinction_method none
_refine_ls_goodness_of_fit_ref 1.071
_refine_ls_hydrogen_treatment constr
_refine_ls_matrix_type full
_refine_ls_number_parameters 378
_refine_ls_number_reflns 6155
_refine_ls_number_restraints 0
_refine_ls_restrained_S_all 1.071
_refine_ls_R_factor_all 0.0485
_refine_ls_R_factor_gt 0.0372
_refine_ls_shift/su_max 0.001
_refine_ls_shift/su_mean 0.000
_refine_ls_structure_factor_coef Fsqd
_refine_ls_weighting_details 'calc w=1/[\s^2^(Fo^2^)+(0.0550P)^2^+0.6376P] where P=(Fo^2^+2Fc^2^)/3'
_refine_ls_weighting_scheme calc
_refine_ls_wR_factor_gt 0.0977
_refine_ls_wR_factor_ref 0.1026
_reflns_number_gt 4983
_reflns_number_total 6155
_reflns_threshold_expression I>2\s(I)
_cod_data_source_file om5b00036_si_002.cif
_cod_data_source_block adam2
_cod_original_sg_symbol_H-M P-1
_cod_database_code 4087375

loop_
_symmetry_equiv_pos_as_xyz
'x, y, z'
'-x, -y, -z'

loop_
_atom_site_label
_atom_site_type_symbol
_atom_site_fract_x
_atom_site_fract_y
_atom_site_fract_z
_atom_site_U_iso_or_equiv
_atom_site_adp_type
_atom_site_occupancy
_atom_site_symmetry_multiplicity
_atom_site_calc_flag
_atom_site_refinement_flags
_atom_site_disorder_assembly
_atom_site_disorder_group
Ti1 Ti 0.85150(3) 0.12645(4) 0.20908(2) 0.01667(9) Uani 1 1 d . A .
Cl1 Cl 0.81192(5) -0.04971(6) 0.06357(4) 0.02761(13) Uani 1 1 d . . .
F1 F 1.13579(12) 0.44052(16) 0.17971(9) 0.0331(3) Uani 1 1 d . A .
F2 F 1.01152(12) 0.32309(13) 0.04278(9) 0.0258(3) Uani 1 1 d . A .
F3 F 0.99997(12) 0.55301(13) 0.10481(9) 0.0261(3) Uani 1 1 d . A .
F4 F 0.82249(14) 0.63858(13) 0.23032(9) 0.0329(3) Uani 1 1 d . A .
F5 F 0.80092(15) 0.50711(14) 0.31847(9) 0.0346(3) Uani 1 1 d . A .
F6 F 1.00184(14) 0.59341(16) 0.31728(10) 0.0400(3) Uani 1 1 d . A .
F7 F 0.87774(16) 0.32702(15) 0.46436(13) 0.0521(4) Uani 1 1 d . A .
F8 F 0.93571(13) 0.13783(14) 0.49821(9) 0.0321(3) Uani 1 1 d . A .
F9 F 0.76593(16) 0.2510(2) 0.55212(10) 0.0588(5) Uani 1 1 d . A .
F10 F 0.78400(13) -0.11057(13) 0.39445(10) 0.0292(3) Uani 1 1 d . A .
F11 F 0.6212(2) -0.01085(19) 0.46419(16) 0.0703(7) Uani 1 1 d . A .
F12 F 0.59210(18) -0.09590(17) 0.30974(17) 0.0726(6) Uani 1 1 d . A .
O1 O 0.94566(13) 0.29257(15) 0.21254(10) 0.0197(3) Uani 1 1 d . . .
O2 O 0.81577(14) 0.08285(16) 0.31279(10) 0.0233(3) Uani 1 1 d . . .
O3 O 1.05239(14) 0.05741(16) 0.24192(11) 0.0248(3) Uani 1 1 d . . .
N1 N 0.68229(15) 0.21658(17) 0.20869(11) 0.0158(3) Uani 1 1 d . . .
C1 C 0.89501(19) 0.3999(2) 0.17707(13) 0.0172(4) Uani 1 1 d . A .
C2 C 0.75482(18) 0.35287(19) 0.10830(13) 0.0154(4) Uani 1 1 d . . .
C3 C 0.65710(18) 0.2640(2) 0.12600(13) 0.0159(4) Uani 1 1 d . A .
C4 C 0.53555(19) 0.2122(2) 0.05769(14) 0.0191(4) Uani 1 1 d . . .
H4A H 0.4715 0.1477 0.0674 0.023 Uiso 1 1 calc R A .
C5 C 0.50766(19) 0.2535(2) -0.02329(14) 0.0196(4) Uani 1 1 d . A .
H5A H 0.4245 0.2175 -0.0685 0.024 Uiso 1 1 calc R . .
C6 C 0.60014(19) 0.3475(2) -0.03970(13) 0.0177(4) Uani 1 1 d . . .
C7 C 0.72247(19) 0.3954(2) 0.02642(13) 0.0168(4) Uani 1 1 d . A .
H7A H 0.7863 0.4591 0.0158 0.020 Uiso 1 1 calc R . .
C8 C 1.01084(19) 0.4298(2) 0.12506(14) 0.0216(4) Uani 1 1 d . . .
C9 C 0.8802(2) 0.5364(2) 0.26199(14) 0.0246(4) Uani 1 1 d . . .
C10 C 0.5696(2) 0.3936(2) -0.12792(14) 0.0217(4) Uani 1 1 d . A .
H10A H 0.6381 0.4701 -0.1224 0.033 Uiso 1 1 calc R . .
H10B H 0.4770 0.4293 -0.1328 0.033 Uiso 1 1 calc R . .
H10C H 0.5740 0.3112 -0.1859 0.033 Uiso 1 1 calc R . .
C11 C 0.73100(19) 0.1188(2) 0.38127(13) 0.0166(4) Uani 1 1 d . A .
C12 C 0.60974(18) 0.20584(19) 0.35805(13) 0.0151(3) Uani 1 1 d . . .
C13 C 0.59371(18) 0.2546(2) 0.27748(13) 0.0161(4) Uani 1 1 d . A .
C14 C 0.4881(2) 0.3466(2) 0.26955(14) 0.0205(4) Uani 1 1 d . . .
H14A H 0.4784 0.3848 0.2179 0.025 Uiso 1 1 calc R A .
C15 C 0.3978(2) 0.3836(2) 0.33427(14) 0.0219(4) Uani 1 1 d . A .
H15A H 0.3282 0.4470 0.3265 0.026 Uiso 1 1 calc R . .
C16 C 0.40711(19) 0.3299(2) 0.41039(14) 0.0198(4) Uani 1 1 d . . .
C17 C 0.51491(19) 0.2432(2) 0.42136(14) 0.0180(4) Uani 1 1 d . A .
H17A H 0.5247 0.2077 0.4742 0.022 Uiso 1 1 calc R . .
C18 C 0.6818(2) -0.0260(2) 0.38776(18) 0.0302(5) Uani 1 1 d . . .
C19 C 0.8283(2) 0.2095(2) 0.47603(16) 0.0290(5) Uani 1 1 d . . .
C20 C 0.3066(2) 0.3657(2) 0.47993(16) 0.0266(4) Uani 1 1 d . A .
H20A H 0.2119 0.3505 0.4435 0.040 Uiso 1 1 calc R . .
H20B H 0.3243 0.4665 0.5216 0.040 Uiso 1 1 calc R . .
H20C H 0.3182 0.3034 0.5199 0.040 Uiso 1 1 calc R . .
C21 C 1.1606(5) 0.0808(7) 0.1915(4) 0.0195(13) Uiso 0.508(11) 1 d P A 1
H21A H 1.2185 0.1705 0.2292 0.023 Uiso 0.508(11) 1 calc PR A 1
H21B H 1.1215 0.0850 0.1267 0.023 Uiso 0.508(11) 1 calc PR A 1
C22 C 1.2440(9) -0.0533(9) 0.1840(7) 0.0528(19) Uiso 0.508(11) 1 d P A 1
H22A H 1.3417 -0.0336 0.1808 0.063 Uiso 0.508(11) 1 calc PR A 1
H22B H 1.2030 -0.1361 0.1268 0.063 Uiso 0.508(11) 1 calc PR A 1
C23 C 1.2306(6) -0.0807(7) 0.2814(5) 0.0350(14) Uiso 0.508(11) 1 d P A 1
H23A H 1.2574 -0.1776 0.2804 0.042 Uiso 0.508(11) 1 calc PR A 1
H23B H 1.2856 -0.0069 0.3386 0.042 Uiso 0.508(11) 1 calc PR A 1
C24 C 1.0754(6) -0.0667(7) 0.2776(5) 0.0264(13) Uiso 0.508(11) 1 d P A 1
H24A H 1.0217 -0.1549 0.2324 0.032 Uiso 0.508(11) 1 calc PR A 1
H24B H 1.0507 -0.0460 0.3425 0.032 Uiso 0.508(11) 1 calc PR A 1
C21' C 1.1519(7) 0.0473(9) 0.1734(5) 0.0320(18) Uiso 0.492(11) 1 d P A 2
H21C H 1.1098 -0.0131 0.1069 0.038 Uiso 0.492(11) 1 calc PR A 2
H21D H 1.1792 0.1439 0.1729 0.038 Uiso 0.492(11) 1 calc PR A 2
C22' C 1.2736(5) -0.0197(6) 0.2112(4) 0.0210(12) Uiso 0.492(11) 1 d P A 2
H22C H 1.3359 0.0517 0.2654 0.025 Uiso 0.492(11) 1 calc PR A 2
H22D H 1.3263 -0.0683 0.1597 0.025 Uiso 0.492(11) 1 calc PR A 2
C23' C 1.2014(6) -0.1284(7) 0.2453(5) 0.0363(15) Uiso 0.492(11) 1 d P A 2
H23C H 1.2673 -0.1659 0.2880 0.044 Uiso 0.492(11) 1 calc PR A 2
H23D H 1.1525 -0.2097 0.1901 0.044 Uiso 0.492(11) 1 calc PR A 2
C24' C 1.0983(6) -0.0310(7) 0.3017(5) 0.0261(13) Uiso 0.492(11) 1 d P A 2
H24C H 1.0197 -0.0893 0.3075 0.031 Uiso 0.492(11) 1 calc PR A 2
H24D H 1.1449 0.0291 0.3673 0.031 Uiso 0.492(11) 1 calc PR A 2

loop_
_atom_site_aniso_label
_atom_site_aniso_U_11
_atom_site_aniso_U_22
_atom_site_aniso_U_33
_atom_site_aniso_U_23
_atom_site_aniso_U_13
_atom_site_aniso_U_12
Ti1 0.01570(16) 0.02153(18) 0.01543(17) 0.00825(13) 0.00564(12) 0.00333(12)
Cl1 0.0253(2) 0.0288(3) 0.0238(3) 0.0001(2) 0.00849(19) -0.00033(19)
F1 0.0158(6) 0.0553(9) 0.0349(7) 0.0278(7) -0.0024(5) -0.0061(5)
F2 0.0237(6) 0.0330(7) 0.0246(6) 0.0115(5) 0.0112(5) 0.0061(5)
F3 0.0276(6) 0.0291(7) 0.0255(6) 0.0157(5) 0.0025(5) -0.0054(5)
F4 0.0453(8) 0.0216(6) 0.0282(7) 0.0037(5) 0.0059(6) 0.0049(5)
F5 0.0478(8) 0.0346(7) 0.0196(6) 0.0021(5) 0.0151(6) -0.0042(6)
F6 0.0358(7) 0.0439(8) 0.0252(7) -0.0016(6) -0.0082(6) -0.0129(6)
F7 0.0385(8) 0.0261(7) 0.0787(12) 0.0151(7) -0.0201(8) -0.0055(6)
F8 0.0275(6) 0.0381(7) 0.0274(7) 0.0101(6) -0.0031(5) 0.0134(5)
F9 0.0358(8) 0.0980(14) 0.0206(7) -0.0081(8) -0.0004(6) 0.0259(8)
F10 0.0331(7) 0.0241(6) 0.0397(7) 0.0179(6) 0.0165(6) 0.0135(5)
F11 0.0832(13) 0.0554(10) 0.1257(17) 0.0680(12) 0.0865(13) 0.0441(9)
F12 0.0479(10) 0.0256(8) 0.1217(17) 0.0197(9) -0.0373(10) -0.0091(7)
O1 0.0166(6) 0.0262(7) 0.0198(7) 0.0135(6) 0.0008(5) 0.0009(5)
O2 0.0237(7) 0.0334(8) 0.0222(7) 0.0173(6) 0.0125(6) 0.0136(6)
O3 0.0200(7) 0.0313(8) 0.0295(8) 0.0165(6) 0.0089(6) 0.0083(6)
N1 0.0160(7) 0.0201(8) 0.0135(7) 0.0083(6) 0.0036(6) 0.0023(6)
C1 0.0179(9) 0.0210(9) 0.0139(9) 0.0082(7) 0.0008(7) -0.0003(7)
C2 0.0161(8) 0.0172(9) 0.0123(8) 0.0038(7) 0.0029(6) 0.0032(7)
C3 0.0177(8) 0.0186(9) 0.0124(8) 0.0060(7) 0.0037(7) 0.0042(7)
C4 0.0178(9) 0.0225(10) 0.0178(9) 0.0073(8) 0.0039(7) -0.0002(7)
C5 0.0169(8) 0.0243(10) 0.0155(9) 0.0052(8) 0.0001(7) 0.0020(7)
C6 0.0193(9) 0.0214(9) 0.0129(9) 0.0054(7) 0.0044(7) 0.0063(7)
C7 0.0178(9) 0.0190(9) 0.0154(9) 0.0070(7) 0.0052(7) 0.0034(7)
C8 0.0177(9) 0.0287(11) 0.0207(10) 0.0127(8) 0.0011(7) -0.0023(8)
C9 0.0266(10) 0.0267(11) 0.0175(10) 0.0051(8) 0.0008(8) -0.0044(8)
C10 0.0222(9) 0.0289(11) 0.0164(9) 0.0107(8) 0.0028(7) 0.0050(8)
C11 0.0186(9) 0.0187(9) 0.0152(9) 0.0073(7) 0.0066(7) 0.0036(7)
C12 0.0164(8) 0.0144(8) 0.0147(9) 0.0051(7) 0.0029(7) 0.0023(7)
C13 0.0152(8) 0.0188(9) 0.0140(9) 0.0047(7) 0.0028(7) -0.0001(7)
C14 0.0218(9) 0.0256(10) 0.0173(9) 0.0114(8) 0.0032(7) 0.0051(8)
C15 0.0197(9) 0.0247(10) 0.0226(10) 0.0091(8) 0.0045(7) 0.0087(8)
C16 0.0188(9) 0.0216(10) 0.0185(9) 0.0046(8) 0.0061(7) 0.0018(7)
C17 0.0206(9) 0.0190(9) 0.0160(9) 0.0069(7) 0.0057(7) 0.0013(7)
C18 0.0253(11) 0.0244(11) 0.0482(14) 0.0184(10) 0.0137(10) 0.0052(8)
C19 0.0248(10) 0.0322(12) 0.0251(11) 0.0051(9) -0.0011(8) 0.0097(9)
C20 0.0262(10) 0.0307(11) 0.0285(11) 0.0123(9) 0.0148(9) 0.0094(9)

loop_
_atom_type_symbol
_atom_type_description
_atom_type_scat_dispersion_real
_atom_type_scat_dispersion_imag
_atom_type_scat_source
C C 0.0033 0.0016 'International Tables Vol C Tables 4.2.6.8 and 6.1.1.4'
H H 0.0000 0.0000 'International Tables Vol C Tables 4.2.6.8 and 6.1.1.4'
N N 0.0061 0.0033 'International Tables Vol C Tables 4.2.6.8 and 6.1.1.4'
O O 0.0106 0.0060 'International Tables Vol C Tables 4.2.6.8 and 6.1.1.4'
F F 0.0171 0.0103 'International Tables Vol C Tables 4.2.6.8 and 6.1.1.4'
Cl Cl 0.1484 0.1585 'International Tables Vol C Tables 4.2.6.8 and 6.1.1.4'
Ti Ti 0.2776 0.4457 'International Tables Vol C Tables 4.2.6.8 and 6.1.1.4'

loop_
_geom_angle_atom_site_label_1
_geom_angle_atom_site_label_2
_geom_angle_atom_site_label_3
_geom_angle
O2 Ti1 O1 126.19(7)
O2 Ti1 N1 87.21(6)
O1 Ti1 N1 91.03(6)
O2 Ti1 O3 85.68(6)
O1 Ti1 O3 84.57(6)
N1 Ti1 O3 167.15(7)
O2 Ti1 Cl1 117.84(5)
O1 Ti1 Cl1 115.10(5)
N1 Ti1 Cl1 101.90(5)
O3 Ti1 Cl1 90.89(5)
O2 Ti1 C3 117.21(6)
O1 Ti1 C3 75.69(6)
N1 Ti1 C3 30.11(6)
O3 Ti1 C3 155.83(6)
Cl1 Ti1 C3 85.11(4)
C1 O1 Ti1 128.09(11)
C11 O2 Ti1 140.85(12)
C21 O3 C24' 110.9(3)
C21 O3 C24 112.5(3)
C24' O3 C24 17.1(3)
C21 O3 C21' 13.5(3)
C24' O3 C21' 108.4(3)
C24 O3 C21' 106.0(3)
C21 O3 Ti1 119.8(2)
C24' O3 Ti1 128.8(2)
C24 O3 Ti1 122.1(2)
C21' O3 Ti1 119.1(2)
C13 N1 C3 119.52(15)
C13 N1 Ti1 131.59(12)
C3 N1 Ti1 108.48(11)
O1 C1 C2 112.39(15)
O1 C1 C9 109.81(15)
C2 C1 C9 109.47(15)
O1 C1 C8 103.21(15)
C2 C1 C8 112.36(15)
C9 C1 C8 109.44(16)
C7 C2 C3 118.58(16)
C7 C2 C1 121.15(16)
C3 C2 C1 120.27(16)
C4 C3 C2 119.09(16)
C4 C3 N1 118.90(16)
C2 C3 N1 121.87(16)
C4 C3 Ti1 131.58(13)
C2 C3 Ti1 93.90(11)
N1 C3 Ti1 41.42(8)
C5 C4 C3 120.96(17)
C5 C4 H4A 119.5
C3 C4 H4A 119.5
C4 C5 C6 120.79(17)
C4 C5 H5A 119.6
C6 C5 H5A 119.6
C7 C6 C5 118.26(17)
C7 C6 C10 120.79(17)
C5 C6 C10 120.94(17)
C6 C7 C2 122.17(17)
C6 C7 H7A 118.9
C2 C7 H7A 118.9
F2 C8 F1 106.81(16)
F2 C8 F3 108.04(15)
F1 C8 F3 106.05(15)
F2 C8 C1 110.93(16)
F1 C8 C1 111.17(15)
F3 C8 C1 113.49(16)
F5 C9 F6 107.53(17)
F5 C9 F4 107.62(17)
F6 C9 F4 106.93(17)
F5 C9 C1 110.82(16)
F6 C9 C1 112.31(17)
F4 C9 C1 111.39(16)
C6 C10 H10A 109.5
C6 C10 H10B 109.5
H10A C10 H10B 109.5
C6 C10 H10C 109.5
H10A C10 H10C 109.5
H10B C10 H10C 109.5
O2 C11 C12 114.15(15)
O2 C11 C18 104.75(16)
C12 C11 C18 112.15(15)
O2 C11 C19 104.31(15)
C12 C11 C19 110.02(15)
C18 C11 C19 111.13(17)
C17 C12 C13 118.97(16)
C17 C12 C11 118.57(16)
C13 C12 C11 122.41(16)
C14 C13 N1 120.59(16)
C14 C13 C12 117.34(16)
N1 C13 C12 122.04(16)
C15 C14 C13 122.17(18)
C15 C14 H14A 118.9
C13 C14 H14A 118.9
C14 C15 C16 121.16(18)
C14 C15 H15A 119.4
C16 C15 H15A 119.4
C15 C16 C17 117.21(17)
C15 C16 C20 121.82(18)
C17 C16 C20 120.97(18)
C16 C17 C12 123.00(17)
C16 C17 H17A 118.5
C12 C17 H17A 118.5
F12 C18 F10 107.15(19)
F12 C18 F11 107.7(2)
F10 C18 F11 106.20(18)
F12 C18 C11 109.85(19)
F10 C18 C11 112.76(16)
F11 C18 C11 112.87(19)
F9 C19 F7 107.4(2)
F9 C19 F8 107.18(18)
F7 C19 F8 107.50(18)
F9 C19 C11 113.48(18)
F7 C19 C11 109.17(17)
F8 C19 C11 111.81(17)
C16 C20 H20A 109.5
C16 C20 H20B 109.5
H20A C20 H20B 109.5
C16 C20 H20C 109.5
H20A C20 H20C 109.5
H20B C20 H20C 109.5
O3 C21 C22 102.1(4)
O3 C21 H21A 111.4
C22 C21 H21A 111.4
O3 C21 H21B 111.4
C22 C21 H21B 111.4
H21A C21 H21B 109.2
C21 C22 C23 101.9(5)
C21 C22 H22A 111.4
C23 C22 H22A 111.4
C21 C22 H22B 111.4
C23 C22 H22B 111.4
H22A C22 H22B 109.3
C24 C23 C22 98.9(5)
C24 C23 H23A 112.0
C22 C23 H23A 112.0
C24 C23 H23B 112.0
C22 C23 H23B 112.0
H23A C23 H23B 109.7
O3 C24 C23 102.0(4)
O3 C24 H24A 111.4
C23 C24 H24A 111.4
O3 C24 H24B 111.4
C23 C24 H24B 111.4
H24A C24 H24B 109.2
C22' C21' O3 105.1(4)
C22' C21' H21C 110.7
O3 C21' H21C 110.7
C22' C21' H21D 110.7
O3 C21' H21D 110.7
H21C C21' H21D 108.8
C21' C22' C23' 100.6(5)
C21' C22' H22C 111.7
C23' C22' H22C 111.7
C21' C22' H22D 111.7
C23' C22' H22D 111.7
H22C C22' H22D 109.4
C22' C23' C24' 100.3(5)
C22' C23' H23C 111.7
C24' C23' H23C 111.7
C22' C23' H23D 111.7
C24' C23' H23D 111.7
H23C C23' H23D 109.5
O3 C24' C23' 103.1(4)
O3 C24' H24C 111.1
C23' C24' H24C 111.1
O3 C24' H24D 111.1
C23' C24' H24D 111.1
H24C C24' H24D 109.1

loop_
_geom_bond_atom_site_label_1
_geom_bond_atom_site_label_2
_geom_bond_distance
Ti1 O2 1.8131(13)
Ti1 O1 1.8544(14)
Ti1 N1 1.8941(16)
Ti1 O3 2.1278(14)
Ti1 Cl1 2.2593(6)
Ti1 C3 2.7157(18)
F1 C8 1.338(2)
F2 C8 1.329(2)
F3 C8 1.344(2)
F4 C9 1.338(3)
F5 C9 1.328(2)
F6 C9 1.335(2)
F7 C19 1.325(3)
F8 C19 1.332(2)
F9 C19 1.324(3)
F10 C18 1.323(2)
F11 C18 1.335(3)
F12 C18 1.314(3)
O1 C1 1.389(2)
O2 C11 1.381(2)
O3 C21 1.455(5)
O3 C24' 1.460(5)
O3 C24 1.489(5)
O3 C21' 1.506(6)
N1 C13 1.413(2)
N1 C3 1.436(2)
C1 C2 1.540(2)
C1 C9 1.544(3)
C1 C8 1.553(3)
C2 C7 1.401(3)
C2 C3 1.406(3)
C3 C4 1.403(3)
C4 C5 1.378(3)
C4 H4A 0.9500
C5 C6 1.396(3)
C5 H5A 0.9500
C6 C7 1.389(3)
C6 C10 1.507(3)
C7 H7A 0.9500
C10 H10A 0.9800
C10 H10B 0.9800
C10 H10C 0.9800
C11 C12 1.535(2)
C11 C18 1.539(3)
C11 C19 1.554(3)
C12 C17 1.400(2)
C12 C13 1.415(3)
C13 C14 1.401(3)
C14 C15 1.381(3)
C14 H14A 0.9500
C15 C16 1.386(3)
C15 H15A 0.9500
C16 C17 1.390(3)
C16 C20 1.509(3)
C17 H17A 0.9500
C20 H20A 0.9800
C20 H20B 0.9800
C20 H20C 0.9800
C21 C22 1.545(9)
C21 H21A 0.9900
C21 H21B 0.9900
C22 C23 1.580(9)
C22 H22A 0.9900
C22 H22B 0.9900
C23 C24 1.527(7)
C23 H23A 0.9900
C23 H23B 0.9900
C24 H24A 0.9900
C24 H24B 0.9900
C21' C22' 1.489(8)
C21' H21C 0.9900
C21' H21D 0.9900
C22' C23' 1.537(7)
C22' H22C 0.9900
C22' H22D 0.9900
C23' C24' 1.558(8)
C23' H23C 0.9900
C23' H23D 0.9900
C24' H24C 0.9900
C24' H24D 0.9900
